data_7035032
loop_
_publ_author_name
'Koshiyama, Tomomi'
'Kanda, Nao'
'Iwata, Koki'
'Honjo, Masayuki'
'Asada, Sana'
'Hatae, Tatsuru'
'Tsuji, Yasuhiro'
'Yoshida, Masaki'
'Okamura, Masaya'
'Kuga, Reiko'
'Masaoka, Shigeyuki'
'Ohba, Masaaki'

_publ_section_title
;
 Regulation of a cerium(iv)-driven O2 evolution reaction using composites
 of liposome and lipophilic ruthenium complexes.
;
_journal_issue 34
_journal_name_full 'Dalton transactions (Cambridge, England : 2003)'
_journal_page_first 15126
_journal_page_last 15129
_journal_paper_doi 10.1039/c5dt00793c
_journal_volume 44
_journal_year 2015
_chemical_absolute_configuration rmad
_chemical_formula_moiety 'C56 H68 N6 O2 Ru 2+, (F6 P 2-) '
_chemical_formula_sum 'C56 H68 F12 N6 O2 P2 Ru'
_chemical_formula_weight 1248.18
_chemical_name_common '[Ru(terpy)(L3)(CH3CN)](PF6)2'
_chemical_name_systematic '[Ru(terpy)(L3)(CH3CN)](PF6)2'
_space_group_crystal_system triclinic
_space_group_IT_number 1
_space_group_name_Hall 'P 1'
_space_group_name_H-M_alt 'P 1'
_symmetry_space_group_name_Hall 'P 1'
_symmetry_space_group_name_H-M 'P 1'
_atom_sites_solution_hydrogens geom
_atom_sites_solution_primary direct
_atom_sites_solution_secondary difmap
_audit_update_record
;
2015-04-20 deposited with the CCDC.
2015-04-29 downloaded from the CCDC.
;
_cell_angle_alpha 102.430(5)
_cell_angle_beta 97.226(5)
_cell_angle_gamma 106.143(5)
_cell_formula_units_Z 2
_cell_length_a 10.613(4)
_cell_length_b 12.785(5)
_cell_length_c 23.303(9)
_cell_measurement_reflns_used 6903
_cell_measurement_temperature 100.0(2)
_cell_measurement_theta_max 23.7239
_cell_measurement_theta_min 2.3764
_cell_volume 2907.4(19)
_computing_cell_refinement 'APEX2 (Bruker AXS, 2014)'
_computing_data_collection 'Bruker SMART APEXII ULTRA'
_computing_data_reduction 'SAINT V7.56A (Bruker AXS)'
_computing_molecular_graphics 'XSHELL V6.3.1 (Bruker AXS, 2013)'
_computing_publication_material 'Generate Report (Bruker AXS)'
_computing_structure_refinement 'SHELXL-2014/6 (Sheldrick, 2014)'
_computing_structure_solution 'SHELXS (Bruker AXS 2013)'
_diffrn_ambient_temperature 100.0(2)
_diffrn_detector_area_resol_mean 8.333
_diffrn_measured_fraction_theta_full 0.994
_diffrn_measured_fraction_theta_max 0.994
_diffrn_measurement_device_type 'Bruker D8 goniometer'
_diffrn_measurement_method 'omega scans'
_diffrn_radiation_monochromator graphite
_diffrn_radiation_type MoK\a
_diffrn_radiation_wavelength 0.71073
_diffrn_reflns_av_R_equivalents 0.0486
_diffrn_reflns_av_unetI/netI 0.1232
_diffrn_reflns_limit_h_max 12
_diffrn_reflns_limit_h_min -12
_diffrn_reflns_limit_k_max 14
_diffrn_reflns_limit_k_min -14
_diffrn_reflns_limit_l_max 26
_diffrn_reflns_limit_l_min -26
_diffrn_reflns_number 25481
_diffrn_reflns_theta_full 24.19
_diffrn_reflns_theta_max 24.19
_diffrn_reflns_theta_min 1.72
_diffrn_source 'rotating-anode X-ray tube'
_diffrn_source_type 'BrukerTourbo X-ray Source'
_exptl_absorpt_coefficient_mu 0.409
_exptl_absorpt_correction_T_max 0.7450
_exptl_absorpt_correction_T_min 0.5761
_exptl_absorpt_correction_type multi-scan
_exptl_absorpt_process_details 'Sadabs Version 2008/1'
_exptl_crystal_colour 'translucent light red-orange'
_exptl_crystal_density_diffrn 1.426
_exptl_crystal_density_method 'not measured'
_exptl_crystal_description plate
_exptl_crystal_F_000 1288
_exptl_crystal_size_max 0.100
_exptl_crystal_size_mid 0.100
_exptl_crystal_size_min 0.050
_refine_diff_density_max 1.271
_refine_diff_density_min -0.706
_refine_ls_abs_structure_details
;
Flack x determined using 4080 quotients [(I+)-(I-)]/[(I+)+(I-)]
(Parsons, Flack and Wagner, Acta Cryst. B69 (2013) 249-259).
;
_refine_ls_abs_structure_Flack 0.00(2)
_refine_ls_extinction_method none
_refine_ls_goodness_of_fit_ref 0.991
_refine_ls_hydrogen_treatment constr
_refine_ls_matrix_type full
_refine_ls_number_parameters 1419
_refine_ls_number_reflns 18167
_refine_ls_number_restraints 72
_refine_ls_restrained_S_all 0.989
_refine_ls_R_factor_all 0.1011
_refine_ls_R_factor_gt 0.0634
_refine_ls_shift/su_max 0.004
_refine_ls_shift/su_mean 0.000
_refine_ls_structure_factor_coef Fsqd
_refine_ls_weighting_details 'w=1/[\s^2^(Fo^2^)+(0.0784P)^2^] where P=(Fo^2^+2Fc^2^)/3'
_refine_ls_weighting_scheme calc
_refine_ls_wR_factor_gt 0.1414
_refine_ls_wR_factor_ref 0.1555
_reflns_number_gt 12965
_reflns_number_total 18167
_reflns_threshold_expression 'I > 2\s(I)'
_cod_data_source_file c5dt00793c2.cif
_cod_data_source_block I
_cod_depositor_comments 'Adding full bibliography for 7035032.cif.'
_cod_database_code 7035032

loop_
_space_group_symop_operation_xyz
'x, y, z'

loop_
_atom_site_type_symbol
_atom_site_label
_atom_site_fract_x
_atom_site_fract_y
_atom_site_fract_z
_atom_site_U_iso_or_equiv
_atom_site_adp_type
_atom_site_calc_flag
_atom_site_refinement_flags_adp
_atom_site_refinement_flags_occupancy
_atom_site_refinement_flags_posn
_atom_site_occupancy
_atom_site_disorder_assembly
_atom_site_disorder_group
C C1 0.9312(10) 0.3453(10) 1.0960(5) 0.032(3) Uani d U . . 1.0 . .
H H1 0.9181 0.2669 1.0904 0.038 Uiso calc U . R 1.0 . .
C C2 0.8768(11) 0.3990(11) 1.1392(5) 0.039(3) Uani d U . . 1.0 . .
H H2 0.8272 0.3587 1.1632 0.047 Uiso calc U . R 1.0 . .
C C3 0.8959(11) 0.5137(11) 1.1470(5) 0.037(3) Uani d . . . 1.0 . .
H H3 0.8583 0.5526 1.1762 0.045 Uiso calc U . R 1.0 . .
C C4 0.9685(12) 0.5698(11) 1.1127(6) 0.035(3) Uani d . . . 1.0 . .
H H4 0.983 0.6483 1.1182 0.042 Uiso calc U . R 1.0 . .
C C5 1.0205(10) 0.5127(9) 1.0704(5) 0.026(3) Uani d . . . 1.0 . .
C C6 1.1016(11) 0.5677(10) 1.0323(5) 0.027(3) Uani d . . . 1.0 . .
C C7 1.1357(11) 0.6797(9) 1.0332(5) 0.035(3) Uani d . . . 1.0 . .
H H7 1.105 0.7305 1.0596 0.042 Uiso calc U . R 1.0 . .
C C8 1.2178(12) 0.7172(10) 0.9938(6) 0.040(3) Uani d . . . 1.0 . .
H H8 1.2446 0.7947 0.9942 0.048 Uiso calc U . R 1.0 . .
C C9 1.2588(13) 0.6437(11) 0.9552(6) 0.042(4) Uani d . . . 1.0 . .
H H9 1.3151 0.6703 0.9294 0.05 Uiso calc U . R 1.0 . .
C C10 1.2187(9) 0.5291(9) 0.9534(5) 0.026(3) Uani d . . . 1.0 . .
C C11 1.2448(10) 0.4362(10) 0.9140(5) 0.027(3) Uani d . . . 1.0 . .
C C12 1.3285(10) 0.4503(11) 0.8741(5) 0.036(3) Uani d . . . 1.0 . .
H H12 1.372 0.5237 0.8706 0.043 Uiso calc U . R 1.0 . .
C C13 1.3496(11) 0.3565(11) 0.8387(5) 0.039(3) Uani d . . . 1.0 . .
H H13 1.4042 0.3644 0.8096 0.047 Uiso calc U . R 1.0 . .
C C14 1.2890(11) 0.2514(11) 0.8470(6) 0.036(3) Uani d . . . 1.0 . .
H H14 1.3046 0.1859 0.8252 0.044 Uiso calc U . R 1.0 . .
C C15 1.2082(10) 0.2444(11) 0.8865(5) 0.032(3) Uani d . . . 1.0 . .
H H15 1.1646 0.1714 0.8904 0.038 Uiso calc U . R 1.0 . .
C C16 1.0346(11) 0.1013(9) 1.0126(5) 0.031(3) Uani d . . . 1.0 . .
H H16 1.1257 0.1289 1.0326 0.037 Uiso calc U . R 1.0 . .
C C17 0.9598(11) -0.0039(10) 1.0145(6) 0.037(3) Uani d . . . 1.0 . .
C C18 1.0217(12) -0.0697(10) 1.0492(7) 0.050(4) Uani d . . . 1.0 . .
H H18A 0.9778 -0.1507 1.0312 0.074 Uiso calc U . R 1.0 . .
H H18B 1.0103 -0.0505 1.0909 0.074 Uiso calc U . R 1.0 . .
H H18C 1.1173 -0.0509 1.0482 0.074 Uiso calc U . R 1.0 . .
C C19 0.8277(11) -0.0418(10) 0.9852(5) 0.038(3) Uani d . . . 1.0 . .
H H19 0.7722 -0.114 0.9857 0.046 Uiso calc U . R 1.0 . .
C C20 0.7754(10) 0.0218(9) 0.9555(5) 0.033(3) Uani d . . . 1.0 . .
H H20 0.6844 -0.0053 0.9354 0.039 Uiso calc U . R 1.0 . .
C C21 0.8570(10) 0.1266(9) 0.9552(5) 0.026(3) Uani d . . . 1.0 . .
C C22 0.8127(10) 0.2010(9) 0.9237(5) 0.026(3) Uani d . . . 1.0 . .
C C23 0.6891(11) 0.1720(10) 0.8857(5) 0.033(3) Uani d . . . 1.0 . .
H H23 0.6246 0.1003 0.8799 0.039 Uiso calc U . R 1.0 . .
C C24 0.6612(10) 0.2475(10) 0.8566(5) 0.031(3) Uani d . . . 1.0 . .
H H24 0.5773 0.2276 0.8304 0.037 Uiso calc U . R 1.0 . .
C C25 0.7542(11) 0.3528(10) 0.8650(5) 0.031(3) Uani d U . . 1.0 . .
C C26 0.8774(11) 0.3770(10) 0.9046(5) 0.028(3) Uani d . . . 1.0 . .
H H26 0.9433 0.4482 0.9109 0.033 Uiso calc U . R 1.0 . .
C C27 0.7282(12) 0.4345(9) 0.8331(5) 0.028(3) Uani d U . . 1.0 . .
C C28 0.8023(12) 0.6224(10) 0.8239(6) 0.034(3) Uani d . . . 1.0 . .
H H28 0.7067 0.6199 0.821 0.041 Uiso calc U . R 1.0 . .
C C29 0.8921(11) 0.7311(9) 0.8660(5) 0.032(3) Uani d . . . 1.0 . .
H H29A 0.9864 0.7319 0.87 0.038 Uiso calc U . R 1.0 . .
H H29B 0.8686 0.739 0.9061 0.038 Uiso calc U . R 1.0 . .
C C30 0.8749(11) 0.8290(9) 0.8409(5) 0.030(3) Uani d . . . 1.0 . .
H H30A 0.781 0.8286 0.8389 0.036 Uiso calc U . R 1.0 . .
H H30B 0.9329 0.901 0.869 0.036 Uiso calc U . R 1.0 . .
C C31 0.9086(10) 0.8244(9) 0.7790(5) 0.027(2) Uani d . . . 1.0 . .
C C32 1.0599(12) 0.8462(12) 0.7820(6) 0.049(4) Uani d . . . 1.0 . .
H H32A 1.0867 0.7877 0.7967 0.073 Uiso calc U . R 1.0 . .
H H32B 1.1095 0.9204 0.8094 0.073 Uiso calc U . R 1.0 . .
H H32C 1.0799 0.8444 0.7419 0.073 Uiso calc U . R 1.0 . .
C C33 0.8389(12) 0.6086(9) 0.7622(5) 0.034(3) Uani d . . . 1.0 . .
H H33A 0.931 0.6039 0.7651 0.041 Uiso calc U . R 1.0 . .
H H33B 0.7772 0.5374 0.7346 0.041 Uiso calc U . R 1.0 . .
C C34 0.8305(11) 0.7068(10) 0.7371(5) 0.033(3) Uani d . . . 1.0 . .
C C35 0.7663(11) 0.6910(10) 0.6826(6) 0.041(3) Uani d . . . 1.0 . .
H H35 0.7186 0.6156 0.6603 0.049 Uiso calc U . R 1.0 . .
C C36 0.7628(14) 0.7829(10) 0.6533(6) 0.050(3) Uani d . . . 1.0 . .
H H36A 0.6718 0.79 0.6494 0.06 Uiso calc U . R 1.0 . .
H H36B 0.7806 0.7617 0.6124 0.06 Uiso calc U . R 1.0 . .
C C37 0.8625(10) 0.8956(9) 0.6868(5) 0.031(3) Uani d . . . 1.0 . .
H H37 0.9537 0.8935 0.681 0.038 Uiso calc U . R 1.0 . .
C C38 0.8603(11) 0.9140(10) 0.7533(5) 0.033(3) Uani d . . . 1.0 . .
H H38 0.7642 0.8989 0.7566 0.039 Uiso calc U . R 1.0 . .
C C39 0.9342(12) 1.0358(9) 0.7919(5) 0.038(3) Uani d . . . 1.0 . .
H H39A 0.9105 1.0442 0.832 0.045 Uiso calc U . R 1.0 . .
H H39B 1.0319 1.049 0.7972 0.045 Uiso calc U . R 1.0 . .
C C40 0.8996(11) 1.1254(10) 0.7638(5) 0.035(3) Uani d . . . 1.0 . .
H H40A 0.8043 1.1192 0.7633 0.042 Uiso calc U . R 1.0 . .
H H40B 0.9548 1.2017 0.7884 0.042 Uiso calc U . R 1.0 . .
C C41 0.9250(10) 1.1097(9) 0.6998(5) 0.032(3) Uani d . . . 1.0 . .
C C42 1.0741(11) 1.1261(12) 0.6992(6) 0.041(3) Uani d . . . 1.0 . .
H H42A 1.0895 1.1236 0.6584 0.062 Uiso calc U . R 1.0 . .
H H42B 1.0994 1.0658 0.7125 0.062 Uiso calc U . R 1.0 . .
H H42C 1.1284 1.1994 0.7262 0.062 Uiso calc U . R 1.0 . .
C C43 0.8360(11) 0.9919(11) 0.6642(5) 0.040(3) Uani d . . . 1.0 . .
H H43 0.7423 0.9887 0.668 0.048 Uiso calc U . R 1.0 . .
C C44 0.8440(13) 0.9893(10) 0.5994(5) 0.046(3) Uani d . . . 1.0 . .
H H44A 0.7628 0.9344 0.5718 0.055 Uiso calc U . R 1.0 . .
H H44B 0.9237 0.9698 0.589 0.055 Uiso calc U . R 1.0 . .
C C45 0.8548(12) 1.1119(10) 0.5973(5) 0.044(3) Uani d . . . 1.0 . .
H H45A 0.9308 1.1426 0.5786 0.053 Uiso calc U . R 1.0 . .
H H45B 0.7717 1.113 0.5731 0.053 Uiso calc U . R 1.0 . .
C C46 0.8763(11) 1.1840(10) 0.6622(6) 0.034(3) Uani d . . . 1.0 . .
H H46 0.7866 1.1858 0.6705 0.041 Uiso calc U . R 1.0 . .
C C47 0.9652(10) 1.3077(9) 0.6715(5) 0.037(3) Uani d . . . 1.0 . .
H H47 1.0527 1.3062 0.6603 0.045 Uiso calc U . R 1.0 . .
C C48 0.9931(12) 1.3761(10) 0.7359(5) 0.043(3) Uani d . . . 1.0 . .
H H48A 1.0496 1.3476 0.761 0.065 Uiso calc U . R 1.0 . .
H H48B 0.9085 1.3697 0.7497 0.065 Uiso calc U . R 1.0 . .
H H48C 1.0393 1.4555 0.7387 0.065 Uiso calc U . R 1.0 . .
C C49 0.8984(11) 1.3621(10) 0.6296(5) 0.042(3) Uani d . . . 1.0 . .
H H49A 0.8717 1.3106 0.5887 0.051 Uiso calc U . R 1.0 . .
H H49B 0.8158 1.3704 0.6428 0.051 Uiso calc U . R 1.0 . .
C C50 0.9842(12) 1.4758(11) 0.6268(6) 0.054(4) Uani d . . . 1.0 . .
H H50A 1.0735 1.4715 0.6208 0.065 Uiso calc U . R 1.0 . .
H H50B 0.9964 1.5317 0.6654 0.065 Uiso calc U . R 1.0 . .
C C51 0.9220(13) 1.5163(11) 0.5754(6) 0.049(4) Uani d . . . 1.0 . .
H H51A 0.9165 1.4631 0.5367 0.058 Uiso calc U . R 1.0 . .
H H51B 0.8295 1.5137 0.5796 0.058 Uiso calc U . R 1.0 . .
C C52 0.9993(13) 1.6358(11) 0.5735(6) 0.051(3) Uani d . . . 1.0 . .
H H52 1.0086 1.69 0.6129 0.061 Uiso calc U . R 1.0 . .
C C53 1.1369(13) 1.6422(12) 0.5602(7) 0.065(4) Uani d . . . 1.0 . .
H H53A 1.1279 1.5921 0.5206 0.097 Uiso calc U . R 1.0 . .
H H53B 1.1867 1.6187 0.5907 0.097 Uiso calc U . R 1.0 . .
H H53C 1.1852 1.72 0.5607 0.097 Uiso calc U . R 1.0 . .
C C54 0.9158(16) 1.6657(13) 0.5238(7) 0.061(4) Uani d . . . 1.0 . .
H H54A 0.9597 1.7435 0.5228 0.092 Uiso calc U . R 1.0 . .
H H54B 0.8261 1.6586 0.5322 0.092 Uiso calc U . R 1.0 . .
H H54C 0.9089 1.6141 0.4849 0.092 Uiso calc U . R 1.0 . .
C C55 1.3638(12) 0.3452(9) 1.0551(6) 0.032(3) Uani d . . . 1.0 . .
C C56 1.5008(11) 0.3463(10) 1.0747(6) 0.038(3) Uani d . . . 1.0 . .
H H56A 1.5607 0.3904 1.0537 0.057 Uiso calc U . R 1.0 . .
H H56B 1.5043 0.2688 1.0655 0.057 Uiso calc U . R 1.0 . .
H H56C 1.529 0.3803 1.118 0.057 Uiso calc U . R 1.0 . .
C C57 0.133(2) 0.993(2) 0.3640(10) 0.037(6) Uiso d . P . 0.675(11) A 1
H H57 0.1714 1.0562 0.3497 0.044 Uiso calc U P R 0.675(11) A 1
C C58 0.0656(19) 1.0136(19) 0.4110(9) 0.046(5) Uiso d . P . 0.675(11) A 1
H H58 0.0593 1.0846 0.4307 0.055 Uiso calc U P R 0.675(11) A 1
C C59 0.0059(18) 0.904(2) 0.4244(9) 0.031(5) Uiso d . P . 0.675(11) A 1
H H59 -0.0445 0.9066 0.4553 0.037 Uiso calc U P R 0.675(11) A 1
C C60 0.0128(18) 0.8112(18) 0.4011(9) 0.047(5) Uiso d . P . 0.675(11) A 1
H H60 -0.0289 0.7462 0.4135 0.057 Uiso calc U P R 0.675(11) A 1
C C61 0.0847(17) 0.806(2) 0.3556(8) 0.030(5) Uiso d . P . 0.675(11) A 1
C C62 0.106(2) 0.706(2) 0.3221(11) 0.044(6) Uiso d . P . 0.675(11) A 1
C C63 0.065(2) 0.590(2) 0.3344(13) 0.053(7) Uiso d . P . 0.675(11) A 1
H H63 0.0187 0.5749 0.3656 0.064 Uiso calc U P R 0.675(11) A 1
C C64 0.098(2) 0.514(2) 0.2983(11) 0.060(7) Uiso d . P . 0.675(11) A 1
H H64 0.0677 0.4401 0.3042 0.072 Uiso calc U P R 0.675(11) A 1
C C65 0.165(2) 0.5213(19) 0.2554(9) 0.053(6) Uiso d . P . 0.675(11) A 1
H H65 0.189 0.4611 0.2328 0.063 Uiso calc U P R 0.675(11) A 1
C C66 0.196(2) 0.6269(18) 0.2472(10) 0.027(6) Uiso d . P . 0.675(11) A 1
C C67 0.278(2) 0.6647(19) 0.1991(10) 0.047(6) Uiso d . P . 0.675(11) A 1
C C68 0.337(2) 0.592(2) 0.1616(10) 0.043(5) Uiso d . P . 0.675(11) A 1
H H68 0.3232 0.516 0.1634 0.052 Uiso calc U P R 0.675(11) A 1
C C69 0.407(2) 0.634(2) 0.1258(11) 0.062(6) Uiso d . P . 0.675(11) A 1
H H69 0.4425 0.586 0.0997 0.074 Uiso calc U P R 0.675(11) A 1
C C70 0.434(2) 0.7424(18) 0.1236(9) 0.051(6) Uiso d . P . 0.675(11) A 1
H H70 0.4869 0.7727 0.0976 0.061 Uiso calc U P R 0.675(11) A 1
C C71 0.378(2) 0.8057(19) 0.1619(9) 0.051(6) Uiso d . P . 0.675(11) A 1
H H71 0.3978 0.8826 0.1613 0.061 Uiso calc U P R 0.675(11) A 1
C C72 0.2780(13) 1.0747(11) 0.2241(6) 0.041(3) Uani d . . . 1.0 . .
H H72 0.1855 1.0464 0.2063 0.05 Uiso calc U . R 1.0 . .
C C73 0.3539(13) 1.1752(12) 0.2159(6) 0.048(4) Uani d . . . 1.0 . .
C C74 0.2893(16) 1.2357(16) 0.1790(8) 0.080(6) Uani d . . . 1.0 . .
H H74A 0.197 1.2244 0.1846 0.12 Uiso calc U . R 1.0 . .
H H74B 0.2894 1.2057 0.1366 0.12 Uiso calc U . R 1.0 . .
H H74C 0.3393 1.3165 0.1916 0.12 Uiso calc U . R 1.0 . .
C C75 0.4861(12) 1.2146(10) 0.2401(6) 0.042(3) Uani d . . . 1.0 . .
H H75 0.5401 1.2837 0.2352 0.05 Uiso calc U . R 1.0 . .
C C76 0.5420(11) 1.1547(10) 0.2718(6) 0.038(3) Uani d . . . 1.0 . .
H H76 0.6352 1.1817 0.2882 0.045 Uiso calc U . R 1.0 . .
C C77 0.4626(11) 1.0540(10) 0.2802(5) 0.031(3) Uani d . . . 1.0 . .
C C78 0.5100(11) 0.9873(9) 0.3167(5) 0.031(3) Uani d . . . 1.0 . .
C C79 0.6384(11) 1.0112(10) 0.3440(6) 0.042(3) Uani d . . . 1.0 . .
H H79 0.7055 1.0745 0.3398 0.05 Uiso calc U . R 1.0 . .
C C80 0.6721(11) 0.9429(11) 0.3784(6) 0.045(3) Uani d . . . 1.0 . .
H H80 0.7624 0.9584 0.3973 0.054 Uiso calc U . R 1.0 . .
C C81 0.5734(12) 0.8529(10) 0.3846(6) 0.033(3) Uani d . . . 1.0 . .
C C82 0.4459(11) 0.8309(11) 0.3543(5) 0.033(3) Uani d . . . 1.0 . .
H H82 0.3778 0.7666 0.3568 0.04 Uiso calc U . R 1.0 . .
C C83 0.6077(11) 0.7828(10) 0.4221(6) 0.033(3) Uani d . . . 1.0 . .
C C84 0.5236(12) 0.6069(10) 0.4462(5) 0.032(3) Uani d . . . 1.0 . .
H H84 0.6191 0.6086 0.45 0.038 Uiso calc U . R 1.0 . .
C C85 0.4928(13) 0.6349(11) 0.5079(5) 0.040(3) Uani d . . . 1.0 . .
H H85A 0.3996 0.6365 0.5049 0.048 Uiso calc U . R 1.0 . .
H H85B 0.5534 0.7103 0.5312 0.048 Uiso calc U . R 1.0 . .
C C86 0.5117(13) 0.5444(10) 0.5400(6) 0.041(3) Uani d U . . 1.0 . .
H H86A 0.6075 0.5494 0.5465 0.049 Uiso calc U . R 1.0 . .
H H86B 0.4877 0.5616 0.5799 0.049 Uiso calc U . R 1.0 . .
C C87 0.4274(11) 0.4222(9) 0.5054(5) 0.029(3) Uani d U . . 1.0 . .
C C88 0.2796(13) 0.4034(12) 0.5047(7) 0.064(5) Uani d U . . 1.0 . .
H H88A 0.2325 0.3223 0.4957 0.096 Uiso calc U . R 1.0 . .
H H88B 0.2429 0.4343 0.474 0.096 Uiso calc U . R 1.0 . .
H H88C 0.268 0.4412 0.5441 0.096 Uiso calc U . R 1.0 . .
C C89 0.4350(12) 0.4917(10) 0.4089(6) 0.037(3) Uani d . . . 1.0 . .
H H89A 0.3406 0.4905 0.4021 0.044 Uiso calc U . R 1.0 . .
H H89B 0.4609 0.4745 0.3694 0.044 Uiso calc U . R 1.0 . .
C C90 0.4494(12) 0.4044(10) 0.4413(5) 0.037(3) Uani d U . . 1.0 . .
C C91 0.4735(14) 0.3138(11) 0.4121(6) 0.053(4) Uani d . . . 1.0 . .
H H91 0.4845 0.3086 0.3718 0.064 Uiso calc U . R 1.0 . .
C C92 0.4851(15) 0.2166(11) 0.4386(6) 0.054(4) Uani d . . . 1.0 . .
H H92A 0.4357 0.144 0.4088 0.064 Uiso calc U . R 1.0 . .
H H92B 0.5803 0.2207 0.4474 0.064 Uiso calc U . R 1.0 . .
C C93 0.4303(12) 0.2207(10) 0.4947(5) 0.037(3) Uani d . . . 1.0 . .
H H93 0.3306 0.1972 0.4834 0.045 Uiso calc U . R 1.0 . .
C C94 0.4789(12) 0.3386(9) 0.5353(5) 0.035(3) Uani d U . . 1.0 . .
H H94 0.5786 0.3646 0.5406 0.042 Uiso calc U . R 1.0 . .
C C95 0.4474(15) 0.3474(10) 0.5982(6) 0.050(3) Uani d . . . 1.0 . .
H H95A 0.3513 0.3399 0.5956 0.06 Uiso calc U . R 1.0 . .
H H95B 0.4995 0.4235 0.6241 0.06 Uiso calc U . R 1.0 . .
C C96 0.4784(14) 0.2583(10) 0.6283(6) 0.049(3) Uani d . . . 1.0 . .
H H96A 0.5764 0.2745 0.6387 0.058 Uiso calc U . R 1.0 . .
H H96B 0.4432 0.2623 0.6659 0.058 Uiso calc U . R 1.0 . .
C C97 0.4150(11) 0.1406(10) 0.5865(5) 0.036(3) Uani d . . . 1.0 . .
C C98 0.2618(12) 0.1070(12) 0.5736(6) 0.049(4) Uani d . . . 1.0 . .
H H98A 0.2243 0.0296 0.5479 0.073 Uiso calc U . R 1.0 . .
H H98B 0.2334 0.1585 0.5532 0.073 Uiso calc U . R 1.0 . .
H H98C 0.2298 0.1112 0.6114 0.073 Uiso calc U . R 1.0 . .
C C99 0.4679(10) 0.1395(9) 0.5281(5) 0.033(3) Uani d U . . 1.0 . .
H H99 0.5678 0.1659 0.5397 0.039 Uiso calc U . R 1.0 . .
C C100 0.4266(15) 0.0154(11) 0.4952(6) 0.055(4) Uani d U . . 1.0 . .
H H10C 0.4873 0.0015 0.4676 0.066 Uiso calc U . R 1.0 . .
H H10D 0.3339 -0.0105 0.4719 0.066 Uiso calc U . R 1.0 . .
C C101 0.4371(13) -0.0452(10) 0.5449(6) 0.046(3) Uani d U . . 1.0 . .
H H10A 0.5142 -0.0745 0.5445 0.055 Uiso calc U . R 1.0 . .
H H10B 0.3546 -0.1093 0.5392 0.055 Uiso calc U . R 1.0 . .
C C102 0.4566(12) 0.0449(10) 0.6056(6) 0.036(3) Uani d . . . 1.0 . .
H H102 0.5552 0.0759 0.6218 0.043 Uiso calc U . R 1.0 . .
C C103 0.3944(10) -0.0047(10) 0.6529(5) 0.037(3) Uani d . . . 1.0 . .
H H103 0.2958 -0.0373 0.6368 0.045 Uiso calc U . R 1.0 . .
C C104 0.4133(12) 0.0816(10) 0.7119(5) 0.044(3) Uani d . . . 1.0 . .
H H10G 0.3583 0.1303 0.7067 0.066 Uiso calc U . R 1.0 . .
H H10H 0.5077 0.1276 0.7248 0.066 Uiso calc U . R 1.0 . .
H H10I 0.3862 0.0426 0.7424 0.066 Uiso calc U . R 1.0 . .
C C105 0.4439(11) -0.1023(10) 0.6640(5) 0.039(3) Uani d . . . 1.0 . .
H H10E 0.4365 -0.1547 0.6248 0.046 Uiso calc U . R 1.0 . .
H H10F 0.5398 -0.0711 0.6833 0.046 Uiso calc U . R 1.0 . .
C C106 0.3689(13) -0.1692(11) 0.7028(6) 0.052(3) Uani d . . . 1.0 . .
H H10L 0.2716 -0.1935 0.6864 0.062 Uiso calc U . R 1.0 . .
H H10M 0.3858 -0.12 0.7439 0.062 Uiso calc U . R 1.0 . .
C C107 0.4116(13) -0.2730(11) 0.7055(7) 0.050(4) Uani d . . . 1.0 . .
H H10J 0.4033 -0.3175 0.6641 0.06 Uiso calc U . R 1.0 . .
H H10K 0.5072 -0.2474 0.7251 0.06 Uiso calc U . R 1.0 . .
C C108 0.3330(12) -0.3488(10) 0.7385(6) 0.044(3) Uani d . . . 1.0 . .
H H108 0.2367 -0.3648 0.7207 0.052 Uiso calc U . R 1.0 . .
C C109 0.3494(16) -0.2953(11) 0.8045(6) 0.065(4) Uani d . . . 1.0 . .
H H10N 0.3288 -0.2241 0.8098 0.097 Uiso calc U . R 1.0 . .
H H10O 0.4419 -0.2804 0.8246 0.097 Uiso calc U . R 1.0 . .
H H10P 0.2883 -0.3465 0.8219 0.097 Uiso calc U . R 1.0 . .
C C110 0.3573(15) -0.4624(12) 0.7270(6) 0.053(4) Uani d . . . 1.0 . .
H H11D 0.4538 -0.4507 0.7328 0.08 Uiso calc U . R 1.0 . .
H H11E 0.3147 -0.5062 0.6857 0.08 Uiso calc U . R 1.0 . .
H H11F 0.3191 -0.5034 0.755 0.08 Uiso calc U . R 1.0 . .
C C111 -0.0616(13) 0.8322(10) 0.2005(6) 0.040(3) Uani d U . . 1.0 . .
C C112 -0.1980(13) 0.8178(12) 0.1766(7) 0.053(4) Uani d U . . 1.0 . .
H H11A -0.2483 0.8208 0.2091 0.08 Uiso calc U . R 1.0 . .
H H11B -0.2373 0.7446 0.1469 0.08 Uiso calc U . R 1.0 . .
H H11C -0.202 0.8782 0.1574 0.08 Uiso calc U . R 1.0 . .
C C57A 0.148(3) 1.048(3) 0.3622(15) 0.027(8) Uiso d . P . 0.325(11) A 2
H H57A 0.1968 1.0942 0.3403 0.032 Uiso calc U P R 0.325(11) A 2
C C58A 0.091(3) 1.103(3) 0.4106(16) 0.043(9) Uiso d . P . 0.325(11) A 2
H H58A 0.0997 1.1813 0.4202 0.051 Uiso calc U P R 0.325(11) A 2
C C59A 0.027(4) 1.033(4) 0.439(2) 0.045(10) Uiso d . P . 0.325(11) A 2
H H59A -0.007 1.0643 0.4723 0.054 Uiso calc U P R 0.325(11) A 2
C C60A 0.011(4) 0.949(4) 0.4278(18) 0.025(10) Uiso d . P . 0.325(11) A 2
H H60A -0.0466 0.906 0.4484 0.031 Uiso calc U P R 0.325(11) A 2
C C61A 0.073(3) 0.881(3) 0.3785(16) 0.036(9) Uiso d . P . 0.325(11) A 2
C C62A 0.065(4) 0.754(5) 0.353(2) 0.039(11) Uiso d . P . 0.325(11) A 2
C C63A 0.000(4) 0.674(4) 0.381(2) 0.059(12) Uiso d . P . 0.325(11) A 2
H H63A -0.0364 0.6902 0.4156 0.071 Uiso calc U P R 0.325(11) A 2
C C64A -0.003(4) 0.580(4) 0.355(2) 0.056(11) Uiso d . P . 0.325(11) A 2
H H64A -0.058 0.521 0.3677 0.068 Uiso calc U P R 0.325(11) A 2
C C65A 0.060(5) 0.545(6) 0.310(3) 0.053(15) Uiso d . P . 0.325(11) A 2
H H65A 0.0578 0.4695 0.2954 0.063 Uiso calc U P R 0.325(11) A 2
C C66A 0.130(3) 0.636(3) 0.2884(16) 0.032(9) Uiso d . P . 0.325(11) A 2
C C67A 0.218(4) 0.636(4) 0.233(2) 0.023(12) Uiso d . P . 0.325(11) A 2
C C68A 0.246(3) 0.537(3) 0.2117(16) 0.038(9) Uiso d . P . 0.325(11) A 2
H H68A 0.2179 0.4719 0.2261 0.045 Uiso calc U P R 0.325(11) A 2
C C69A 0.310(3) 0.545(3) 0.1724(14) 0.022(7) Uiso d . P . 0.325(11) A 2
H H69A 0.3303 0.4791 0.1539 0.027 Uiso calc U P R 0.325(11) A 2
C C70A 0.360(5) 0.647(4) 0.150(2) 0.049(13) Uiso d . P . 0.325(11) A 2
H H70A 0.4074 0.6498 0.1183 0.059 Uiso calc U P R 0.325(11) A 2
C C71A 0.326(3) 0.741(3) 0.1840(15) 0.014(7) Uiso d . P . 0.325(11) A 2
H H71A 0.3589 0.8123 0.1756 0.017 Uiso calc U P R 0.325(11) A 2
F F1 0.8161(8) 0.6371(11) -0.0043(5) 0.112(4) Uani d . . . 1.0 . .
F F2 0.6641(17) 0.4774(9) -0.0249(7) 0.152(6) Uani d . . . 1.0 . .
F F3 0.6933(7) 0.5895(7) 0.0648(4) 0.064(2) Uani d . . . 1.0 . .
F F4 0.5166(8) 0.5580(12) 0.0004(4) 0.112(5) Uani d . . . 1.0 . .
F F5 0.6349(8) 0.6053(12) -0.0672(4) 0.105(4) Uani d . . . 1.0 . .
F F6 0.677(2) 0.7238(9) 0.0239(6) 0.169(7) Uani d . . . 1.0 . .
F F7 0.3724(8) 0.0307(7) 0.8827(5) 0.095(3) Uani d . . . 1.0 . .
F F8 0.4232(14) -0.0828(12) 0.9440(7) 0.145(5) Uani d . . . 1.0 . .
F F9 0.5167(10) 0.0867(12) 0.9784(6) 0.127(5) Uani d . . . 1.0 . .
F F10 0.3447(12) 0.0022(8) 1.0149(7) 0.123(5) Uani d . . . 1.0 . .
F F11 0.3391(15) 0.1306(8) 0.9708(6) 0.142(6) Uani d . . . 1.0 . .
F F12 0.2178(13) -0.0535(18) 0.9273(6) 0.262(13) Uani d . . . 1.0 . .
F F13 0.6217(7) 0.5567(7) 0.1973(3) 0.057(2) Uani d . . . 1.0 . .
F F14 0.5129(7) 0.4946(7) 0.2656(4) 0.071(3) Uani d . . . 1.0 . .
F F16 0.6945(9) 0.5971(10) 0.3383(4) 0.083(3) Uani d . . . 1.0 . .
F F17 0.8034(7) 0.6609(6) 0.2691(3) 0.051(2) Uani d . . . 1.0 . .
F F18 0.7161(8) 0.4756(7) 0.2591(4) 0.070(2) Uani d . . . 1.0 . .
F F19 0.973(2) 0.2530(18) 0.2154(9) 0.140(7) Uiso d . P . 0.702(14) B 1
F F20 0.7747(13) 0.0833(11) 0.2214(7) 0.078(4) Uiso d . P . 0.702(14) B 1
F F21 0.888(2) 0.2323(18) 0.3010(9) 0.121(7) Uiso d . P . 0.702(14) B 1
F F22 0.918(2) 0.0547(17) 0.2844(9) 0.126(7) Uiso d . P . 0.702(14) B 1
F F23 1.0754(15) 0.2081(14) 0.2851(7) 0.094(5) Uiso d . P . 0.702(14) B 1
F F24 0.9708(11) 0.0804(10) 0.1932(6) 0.069(4) Uiso d . P . 0.702(14) B 1
F F19A 0.827(5) 0.171(4) 0.192(2) 0.147(18) Uiso d . P . 0.298(14) B 2
F F20A 0.995(4) 0.078(3) 0.2448(18) 0.102(13) Uiso d . P . 0.298(14) B 2
F F21A 1.069(3) 0.265(3) 0.2650(16) 0.087(10) Uiso d . P . 0.298(14) B 2
F F22A 0.915(4) 0.187(4) 0.3237(19) 0.103(14) Uiso d . P . 0.298(14) B 2
F F23A 0.859(2) 0.264(2) 0.2506(12) 0.063(8) Uiso d . P . 0.298(14) B 2
F F24A 0.823(4) 0.079(3) 0.2572(17) 0.084(11) Uiso d . P . 0.298(14) B 2
N N1 1.0018(9) 0.3994(7) 1.0616(4) 0.029(2) Uani d . . . 1.0 . .
N N2 1.1445(9) 0.4969(8) 0.9932(5) 0.026(2) Uani d . . . 1.0 . .
N N3 1.1837(7) 0.3304(7) 0.9205(4) 0.021(2) Uani d . . . 1.0 . .
N N4 0.9869(9) 0.1685(8) 0.9841(4) 0.024(2) Uani d . . . 1.0 . .
N N5 0.9044(9) 0.3052(8) 0.9330(4) 0.025(2) Uani d . . . 1.0 . .
N N6 1.2567(9) 0.3445(7) 1.0392(5) 0.023(2) Uani d . . . 1.0 . .
N N7 0.1509(16) 0.9002(17) 0.3372(8) 0.038(5) Uiso d . P . 0.675(11) A 1
N N8 0.1724(17) 0.7117(15) 0.2771(8) 0.040(4) Uiso d . P . 0.675(11) A 1
N N9 0.3009(19) 0.7737(17) 0.1998(9) 0.045(5) Uiso d . P . 0.675(11) A 1
N N10 0.3286(10) 1.0160(9) 0.2558(4) 0.033(3) Uani d . . . 1.0 . .
N N11 0.4135(10) 0.8968(8) 0.3211(5) 0.030(3) Uani d . . . 1.0 . .
N N12 0.0461(12) 0.8396(9) 0.2188(5) 0.048(3) Uani d U . . 1.0 . .
N N7A 0.137(3) 0.945(4) 0.3483(17) 0.028(8) Uiso d . P . 0.325(11) A 2
N N8A 0.123(3) 0.731(3) 0.3059(16) 0.027(8) Uiso d . P . 0.325(11) A 2
N N9A 0.257(2) 0.735(2) 0.2233(11) 0.014(6) Uiso d . P . 0.325(11) A 2
O O1 0.6251(8) 0.4105(7) 0.7946(4) 0.036(2) Uani d U . . 1.0 . .
O O2 0.8252(7) 0.5327(7) 0.8496(4) 0.034(2) Uani d U . . 1.0 . .
O O3 0.7136(8) 0.8032(7) 0.4532(4) 0.045(2) Uani d . . . 1.0 . .
O O4 0.5047(8) 0.6894(7) 0.4156(4) 0.0312(19) Uani d . . . 1.0 . .
P P1 0.6652(3) 0.5955(3) -0.00237(17) 0.0402(9) Uani d . . . 1.0 . .
P P2 0.3600(4) 0.0170(3) 0.9501(3) 0.0800(17) Uani d . . . 1.0 . .
P P3 0.6577(3) 0.5772(3) 0.26768(17) 0.0431(9) Uani d . . . 1.0 . .
P P4 0.9290(4) 0.1598(4) 0.2475(2) 0.0728(13) Uani d . . . 1.0 . .
Ru Ru1 1.08059(8) 0.33497(5) 0.98956(5) 0.0233(2) Uani d . . . 1.0 . .
Ru Ru2 0.2371(3) 0.86168(15) 0.26583(15) 0.0266(7) Uani d . P . 0.675(11) A 1
Ru Ru2A 0.2100(5) 0.8651(5) 0.2802(3) 0.0249(14) Uiso d . P . 0.325(11) A 2
F F15 0.5969(8) 0.6803(7) 0.2758(4) 0.073(3) Uani d . . . 1.0 . .

loop_
_atom_site_aniso_label
_atom_site_aniso_U_11
_atom_site_aniso_U_22
_atom_site_aniso_U_33
_atom_site_aniso_U_12
_atom_site_aniso_U_13
_atom_site_aniso_U_23
C1 0.037(6) 0.026(6) 0.032(7) 0.007(5) 0.012(5) 0.010(5)
C2 0.043(6) 0.048(8) 0.036(7) 0.021(6) 0.012(5) 0.022(6)
C3 0.037(6) 0.043(8) 0.037(7) 0.017(6) 0.010(5) 0.012(6)
C4 0.040(7) 0.031(7) 0.037(7) 0.019(6) 0.002(5) 0.009(6)
C5 0.021(5) 0.023(6) 0.031(7) 0.011(5) -0.001(5) 0.001(5)
C6 0.035(6) 0.023(6) 0.024(6) 0.018(5) 0.000(5) 0.002(5)
C7 0.049(7) 0.022(6) 0.038(7) 0.019(5) 0.005(6) 0.010(5)
C8 0.053(7) 0.017(6) 0.058(9) 0.015(5) 0.013(6) 0.019(6)
C9 0.048(7) 0.037(8) 0.037(8) 0.003(6) 0.006(6) 0.018(6)
C10 0.019(5) 0.019(6) 0.044(7) 0.006(4) -0.002(5) 0.018(6)
C11 0.017(5) 0.024(7) 0.033(7) 0.004(5) -0.003(4) 0.001(5)
C12 0.028(5) 0.045(8) 0.033(7) 0.016(5) -0.002(5) 0.004(6)
C13 0.033(6) 0.052(8) 0.041(7) 0.017(6) 0.013(5) 0.021(6)
C14 0.032(6) 0.036(8) 0.036(8) 0.009(5) 0.004(5) 0.002(6)
C15 0.030(6) 0.041(8) 0.023(6) 0.013(5) 0.008(5) 0.001(6)
C16 0.030(6) 0.019(6) 0.044(8) 0.005(5) 0.009(5) 0.008(5)
C17 0.042(7) 0.023(7) 0.054(9) 0.012(5) 0.026(6) 0.014(6)
C18 0.043(7) 0.029(7) 0.089(11) 0.014(5) 0.013(7) 0.037(7)
C19 0.034(6) 0.025(7) 0.051(8) 0.001(5) 0.009(6) 0.013(6)
C20 0.029(5) 0.017(6) 0.052(8) 0.003(4) 0.011(5) 0.013(6)
C21 0.028(5) 0.025(6) 0.025(6) 0.009(5) 0.009(5) 0.005(5)
C22 0.026(5) 0.023(6) 0.033(7) 0.012(5) 0.016(5) 0.005(5)
C23 0.032(6) 0.028(6) 0.033(7) 0.006(5) 0.003(5) 0.002(5)
C24 0.019(5) 0.034(7) 0.032(7) 0.005(5) 0.005(4) -0.001(5)
C25 0.026(6) 0.032(7) 0.030(7) 0.011(5) 0.000(5) 0.003(6)
C26 0.031(6) 0.016(6) 0.038(8) 0.006(5) 0.009(5) 0.011(6)
C27 0.039(6) 0.010(6) 0.032(7) 0.005(5) 0.008(5) 0.003(5)
C28 0.037(6) 0.034(7) 0.044(8) 0.019(6) 0.012(6) 0.021(6)
C29 0.035(6) 0.022(6) 0.037(7) 0.006(5) 0.000(5) 0.012(5)
C30 0.034(6) 0.022(6) 0.030(7) 0.010(5) -0.003(5) 0.003(5)
C31 0.035(6) 0.020(6) 0.028(7) 0.013(5) 0.012(5) 0.002(5)
C32 0.040(7) 0.059(9) 0.059(9) 0.028(6) 0.015(6) 0.022(7)
C33 0.040(6) 0.021(7) 0.038(7) 0.009(5) 0.002(5) 0.003(5)
C34 0.042(6) 0.020(7) 0.035(8) 0.014(5) 0.005(6) 0.001(6)
C35 0.040(6) 0.023(6) 0.054(8) 0.007(5) 0.003(6) 0.007(6)
C36 0.079(9) 0.031(8) 0.037(8) 0.023(7) 0.009(7) -0.003(6)
C37 0.033(5) 0.021(6) 0.045(8) 0.015(5) 0.012(5) 0.008(5)
C38 0.032(6) 0.026(7) 0.042(8) 0.013(5) 0.005(5) 0.010(6)
C39 0.051(7) 0.027(7) 0.035(7) 0.011(5) 0.008(6) 0.009(5)
C40 0.033(6) 0.031(7) 0.045(8) 0.006(5) 0.011(5) 0.019(6)
C41 0.029(5) 0.034(7) 0.034(7) 0.011(5) 0.010(5) 0.010(6)
C42 0.035(6) 0.052(9) 0.041(8) 0.020(6) 0.012(6) 0.009(6)
C43 0.032(6) 0.045(8) 0.044(8) 0.014(6) 0.004(5) 0.013(6)
C44 0.069(8) 0.045(8) 0.024(7) 0.019(6) 0.004(6) 0.009(6)
C45 0.047(7) 0.041(8) 0.044(8) 0.009(6) 0.009(6) 0.017(6)
C46 0.035(6) 0.032(7) 0.039(7) 0.009(5) 0.012(5) 0.014(6)
C47 0.034(6) 0.037(7) 0.046(8) 0.010(5) 0.008(5) 0.021(6)
C48 0.053(7) 0.036(7) 0.046(8) 0.011(6) 0.009(6) 0.026(6)
C49 0.043(7) 0.044(8) 0.039(7) 0.009(6) 0.002(5) 0.019(6)
C50 0.050(7) 0.054(9) 0.066(10) 0.017(6) 0.012(6) 0.033(7)
C51 0.054(8) 0.050(9) 0.052(9) 0.021(7) 0.010(6) 0.028(7)
C52 0.070(8) 0.044(8) 0.058(9) 0.031(7) 0.027(7) 0.024(7)
C53 0.060(8) 0.051(9) 0.103(12) 0.020(7) 0.030(8) 0.050(9)
C54 0.083(10) 0.065(10) 0.066(10) 0.046(9) 0.034(8) 0.038(8)
C55 0.036(7) 0.009(6) 0.048(8) 0.003(5) 0.017(6) -0.001(5)
C56 0.028(6) 0.032(7) 0.057(9) 0.010(5) 0.002(6) 0.021(6)
C72 0.048(7) 0.039(8) 0.048(9) 0.024(6) 0.008(6) 0.021(7)
C73 0.053(8) 0.054(9) 0.056(9) 0.030(7) 0.020(7) 0.029(7)
C74 0.074(10) 0.105(14) 0.096(14) 0.041(10) 0.021(9) 0.079(12)
C75 0.050(7) 0.033(7) 0.047(8) 0.012(6) 0.014(6) 0.019(6)
C76 0.038(6) 0.035(7) 0.053(8) 0.018(5) 0.025(6) 0.019(6)
C77 0.037(6) 0.028(7) 0.036(7) 0.020(5) 0.015(5) 0.009(6)
C78 0.033(6) 0.021(6) 0.043(8) 0.014(5) 0.016(5) 0.003(5)
C79 0.031(6) 0.040(7) 0.064(9) 0.016(5) 0.008(6) 0.029(7)
C80 0.024(6) 0.051(8) 0.071(10) 0.017(5) 0.014(6) 0.029(7)
C81 0.040(7) 0.022(7) 0.041(8) 0.017(5) 0.011(6) 0.008(6)
C82 0.027(6) 0.028(7) 0.037(8) 0.011(5) -0.005(5) -0.004(6)
C83 0.030(6) 0.025(7) 0.037(8) 0.003(5) 0.001(5) 0.006(6)
C84 0.038(6) 0.031(7) 0.029(7) 0.017(5) -0.002(5) 0.008(5)
C85 0.049(7) 0.037(8) 0.039(8) 0.017(6) 0.006(6) 0.015(6)
C86 0.057(7) 0.030(7) 0.035(7) 0.018(6) 0.012(6) 0.002(6)
C87 0.042(6) 0.021(6) 0.029(7) 0.017(5) 0.010(5) 0.004(5)
C88 0.056(8) 0.060(10) 0.104(13) 0.028(7) 0.035(8) 0.056(10)
C89 0.041(6) 0.033(8) 0.038(7) 0.016(6) 0.004(6) 0.009(6)
C90 0.042(6) 0.037(8) 0.037(8) 0.016(6) 0.016(6) 0.009(6)
C91 0.092(10) 0.040(8) 0.045(8) 0.035(7) 0.031(7) 0.021(7)
C92 0.092(10) 0.039(8) 0.057(9) 0.042(7) 0.043(8) 0.025(7)
C93 0.046(7) 0.032(7) 0.037(7) 0.015(6) 0.020(6) 0.007(6)
C94 0.049(7) 0.017(6) 0.044(8) 0.015(5) 0.014(6) 0.010(5)
C95 0.092(10) 0.024(7) 0.037(8) 0.026(7) 0.016(7) 0.003(6)
C96 0.080(9) 0.033(8) 0.037(8) 0.020(7) 0.009(7) 0.014(6)
C97 0.031(6) 0.033(7) 0.046(8) 0.016(5) 0.011(6) 0.006(6)
C98 0.047(7) 0.068(10) 0.055(9) 0.029(7) 0.030(7) 0.038(8)
C99 0.032(5) 0.031(7) 0.041(7) 0.011(5) 0.014(5) 0.014(6)
C100 0.096(10) 0.050(9) 0.040(8) 0.037(8) 0.035(7) 0.024(7)
C101 0.065(8) 0.027(7) 0.056(9) 0.020(6) 0.031(6) 0.019(6)
C102 0.045(7) 0.026(7) 0.039(8) 0.009(5) 0.015(6) 0.012(6)
C103 0.029(5) 0.034(7) 0.052(8) 0.007(5) 0.014(5) 0.020(6)
C104 0.058(7) 0.046(8) 0.034(7) 0.018(6) 0.017(6) 0.014(6)
C105 0.043(6) 0.043(8) 0.040(7) 0.019(6) 0.012(5) 0.024(6)
C106 0.067(8) 0.039(8) 0.062(9) 0.021(6) 0.028(7) 0.029(7)
C107 0.054(8) 0.042(8) 0.069(10) 0.022(6) 0.032(7) 0.026(7)
C108 0.051(7) 0.038(7) 0.053(8) 0.019(6) 0.018(6) 0.024(6)
C109 0.103(11) 0.032(8) 0.061(10) 0.017(7) 0.020(8) 0.021(7)
C110 0.073(9) 0.052(9) 0.048(9) 0.030(7) 0.023(7) 0.018(7)
C111 0.047(7) 0.019(7) 0.046(8) 0.009(6) -0.019(6) 0.012(6)
C112 0.046(7) 0.051(9) 0.060(10) 0.020(7) -0.007(7) 0.013(7)
F1 0.044(5) 0.192(12) 0.111(8) 0.012(6) 0.007(5) 0.101(9)
F2 0.265(16) 0.047(7) 0.163(11) 0.049(8) 0.155(12) 0.003(7)
F3 0.054(4) 0.076(6) 0.060(5) 0.010(4) -0.003(4) 0.034(4)
F4 0.035(4) 0.248(15) 0.053(6) 0.027(6) 0.003(4) 0.065(7)
F5 0.045(5) 0.214(13) 0.048(6) 0.013(6) 0.002(4) 0.059(7)
F6 0.35(2) 0.049(7) 0.125(10) 0.060(10) 0.070(13) 0.049(7)
F7 0.063(5) 0.070(6) 0.157(10) 0.004(4) 0.051(6) 0.045(6)
F8 0.150(11) 0.132(12) 0.175(14) 0.089(10) 0.053(10) 0.018(10)
F9 0.062(6) 0.182(13) 0.193(13) 0.059(7) 0.063(7) 0.111(11)
F10 0.115(9) 0.053(7) 0.206(14) 0.009(6) 0.112(9) 0.022(7)
F11 0.219(14) 0.045(6) 0.134(10) 0.071(8) -0.064(10) -0.015(6)
F12 0.110(9) 0.39(3) 0.093(9) -0.164(13) -0.009(7) 0.010(12)
F13 0.055(4) 0.064(5) 0.043(5) 0.017(4) 0.008(3) -0.003(4)
F14 0.051(5) 0.061(6) 0.094(7) 0.001(4) 0.029(4) 0.019(5)
F16 0.070(6) 0.136(9) 0.043(5) 0.033(6) 0.012(4) 0.022(6)
F17 0.040(4) 0.044(4) 0.055(5) -0.002(3) 0.012(3) 0.003(4)
F18 0.063(5) 0.054(5) 0.106(7) 0.024(4) 0.032(5) 0.028(5)
N1 0.031(5) 0.016(5) 0.037(6) 0.005(4) -0.004(4) 0.009(4)
N2 0.021(4) 0.019(5) 0.036(6) 0.007(4) -0.003(4) 0.010(5)
N3 0.016(4) 0.022(5) 0.022(5) 0.005(4) 0.001(3) 0.002(4)
N4 0.029(5) 0.025(5) 0.029(6) 0.015(4) 0.009(4) 0.017(4)
N5 0.017(5) 0.028(6) 0.027(6) 0.007(4) 0.005(4) 0.002(5)
N6 0.030(5) 0.006(5) 0.039(6) 0.009(4) 0.017(5) 0.008(4)
N10 0.041(6) 0.029(6) 0.032(6) 0.013(5) 0.016(5) 0.011(5)
N11 0.039(6) 0.013(6) 0.039(7) 0.011(5) 0.000(5) 0.010(5)
N12 0.059(7) 0.023(6) 0.046(7) 0.012(6) -0.020(6) -0.003(5)
O1 0.032(4) 0.031(5) 0.042(5) 0.008(3) -0.005(4) 0.010(4)
O2 0.026(4) 0.024(4) 0.046(5) 0.004(3) -0.006(4) 0.009(4)
O3 0.048(5) 0.038(5) 0.045(6) 0.013(4) -0.010(4) 0.014(4)
O4 0.033(4) 0.026(5) 0.035(5) 0.010(4) 0.001(4) 0.010(4)
P1 0.0331(16) 0.042(2) 0.041(2) 0.0066(15) 0.0009(15) 0.0115(17)
P2 0.057(2) 0.024(2) 0.165(5) 0.0124(17) 0.062(3) 0.017(3)
P3 0.0430(18) 0.041(2) 0.042(2) 0.0111(16) 0.0154(16) 0.0053(17)
P4 0.058(2) 0.068(3) 0.098(4) 0.024(2) 0.032(2) 0.021(3)
Ru1 0.0251(4) 0.0141(5) 0.0310(5) 0.0065(3) 0.0058(4) 0.0061(4)
Ru2 0.0311(11) 0.0145(9) 0.0330(14) 0.0091(7) 0.0014(11) 0.0041(8)
F15 0.068(5) 0.056(6) 0.091(7) 0.031(4) 0.015(5) -0.008(5)

loop_
_atom_type_symbol
_atom_type_description
_atom_type_scat_dispersion_real
_atom_type_scat_dispersion_imag
_atom_type_scat_source
C C 0.0033 0.0016 'International Tables Vol C Tables 4.2.6.8 and 6.1.1.4'
H H 0.0000 0.0000 'International Tables Vol C Tables 4.2.6.8 and 6.1.1.4'
N N 0.0061 0.0033 'International Tables Vol C Tables 4.2.6.8 and 6.1.1.4'
O O 0.0106 0.0060 'International Tables Vol C Tables 4.2.6.8 and 6.1.1.4'
F F 0.0171 0.0103 'International Tables Vol C Tables 4.2.6.8 and 6.1.1.4'
P P 0.1023 0.0942 'International Tables Vol C Tables 4.2.6.8 and 6.1.1.4'
Ru Ru -1.2594 0.8363 'International Tables Vol C Tables 4.2.6.8 and 6.1.1.4'

loop_
_geom_angle_atom_site_label_1
_geom_angle_atom_site_label_2
_geom_angle_atom_site_label_3
_geom_angle
N1 C1 C2 122.4(11)
N1 C1 H1 118.8
C2 C1 H1 118.8
C1 C2 C3 118.5(11)
C1 C2 H2 120.7
C3 C2 H2 120.7
C4 C3 C2 119.7(12)
C4 C3 H3 120.2
C2 C3 H3 120.2
C3 C4 C5 119.6(12)
C3 C4 H4 120.2
C5 C4 H4 120.2
C4 C5 N1 121.6(11)
C4 C5 C6 122.8(11)
N1 C5 C6 115.6(10)
N2 C6 C7 119.6(11)
N2 C6 C5 114.0(10)
C7 C6 C5 126.4(11)
C6 C7 C8 117.9(11)
C6 C7 H7 121.0
C8 C7 H7 121.0
C9 C8 C7 120.8(10)
C9 C8 H8 119.6
C7 C8 H8 119.6
C8 C9 C10 120.3(12)
C8 C9 H9 119.8
C10 C9 H9 119.8
N2 C10 C9 117.3(11)
N2 C10 C11 113.4(9)
C9 C10 C11 129.3(11)
C12 C11 N3 120.6(11)
C12 C11 C10 123.5(11)
N3 C11 C10 115.8(10)
C11 C12 C13 119.7(12)
C11 C12 H12 120.1
C13 C12 H12 120.1
C14 C13 C12 118.3(12)
C14 C13 H13 120.8
C12 C13 H13 120.8
C15 C14 C13 118.3(13)
C15 C14 H14 120.8
C13 C14 H14 120.8
N3 C15 C14 125.6(12)
N3 C15 H15 117.2
C14 C15 H15 117.2
N4 C16 C17 124.2(11)
N4 C16 H16 117.9
C17 C16 H16 117.9
C16 C17 C19 116.7(11)
C16 C17 C18 119.8(11)
C19 C17 C18 123.5(10)
C17 C18 H18A 109.5
C17 C18 H18B 109.5
H18A C18 H18B 109.5
C17 C18 H18C 109.5
H18A C18 H18C 109.5
H18B C18 H18C 109.5
C20 C19 C17 121.4(11)
C20 C19 H19 119.3
C17 C19 H19 119.3
C19 C20 C21 118.7(10)
C19 C20 H20 120.6
C21 C20 H20 120.6
N4 C21 C20 122.2(10)
N4 C21 C22 114.2(9)
C20 C21 C22 123.6(10)
N5 C22 C23 120.2(10)
N5 C22 C21 114.8(9)
C23 C22 C21 124.9(10)
C24 C23 C22 119.5(10)
C24 C23 H23 120.2
C22 C23 H23 120.2
C23 C24 C25 120.7(10)
C23 C24 H24 119.7
C25 C24 H24 119.7
C24 C25 C26 116.8(10)
C24 C25 C27 121.8(10)
C26 C25 C27 121.3(10)
N5 C26 C25 122.7(10)
N5 C26 H26 118.6
C25 C26 H26 118.6
O1 C27 O2 125.3(10)
O1 C27 C25 121.7(10)
O2 C27 C25 113.0(10)
O2 C28 C29 106.0(9)
O2 C28 C33 109.5(9)
C29 C28 C33 110.4(10)
O2 C28 H28 110.3
C29 C28 H28 110.3
C33 C28 H28 110.3
C28 C29 C30 108.6(9)
C28 C29 H29A 110.0
C30 C29 H29A 110.0
C28 C29 H29B 110.0
C30 C29 H29B 110.0
H29A C29 H29B 108.3
C31 C30 C29 114.0(9)
C31 C30 H30A 108.7
C29 C30 H30A 108.7
C31 C30 H30B 108.7
C29 C30 H30B 108.7
H30A C30 H30B 107.6
C30 C31 C34 108.6(9)
C30 C31 C32 110.7(9)
C34 C31 C32 109.7(9)
C30 C31 C38 108.8(9)
C34 C31 C38 107.9(9)
C32 C31 C38 111.1(9)
C31 C32 H32A 109.5
C31 C32 H32B 109.5
H32A C32 H32B 109.5
C31 C32 H32C 109.5
H32A C32 H32C 109.5
H32B C32 H32C 109.5
C34 C33 C28 110.9(9)
C34 C33 H33A 109.5
C28 C33 H33A 109.5
C34 C33 H33B 109.5
C28 C33 H33B 109.5
H33A C33 H33B 108.1
C35 C34 C33 121.5(11)
C35 C34 C31 123.3(11)
C33 C34 C31 115.1(10)
C34 C35 C36 124.5(11)
C34 C35 H35 117.7
C36 C35 H35 117.7
C35 C36 C37 113.6(10)
C35 C36 H36A 108.8
C37 C36 H36A 108.8
C35 C36 H36B 108.8
C37 C36 H36B 108.8
H36A C36 H36B 107.7
C36 C37 C43 112.3(10)
C36 C37 C38 108.9(10)
C43 C37 C38 110.9(9)
C36 C37 H37 108.2
C43 C37 H37 108.2
C38 C37 H37 108.2
C37 C38 C39 114.8(10)
C37 C38 C31 111.0(9)
C39 C38 C31 112.0(9)
C37 C38 H38 106.1
C39 C38 H38 106.1
C31 C38 H38 106.1
C40 C39 C38 112.7(10)
C40 C39 H39A 109.0
C38 C39 H39A 109.0
C40 C39 H39B 109.0
C38 C39 H39B 109.0
H39A C39 H39B 107.8
C41 C40 C39 110.7(10)
C41 C40 H40A 109.5
C39 C40 H40A 109.5
C41 C40 H40B 109.5
C39 C40 H40B 109.5
H40A C40 H40B 108.1
C43 C41 C40 106.9(9)
C43 C41 C42 112.2(10)
C40 C41 C42 111.0(9)
C43 C41 C46 101.0(9)
C40 C41 C46 116.6(9)
C42 C41 C46 108.8(10)
C41 C42 H42A 109.5
C41 C42 H42B 109.5
H42A C42 H42B 109.5
C41 C42 H42C 109.5
H42A C42 H42C 109.5
H42B C42 H42C 109.5
C44 C43 C37 117.1(10)
C44 C43 C41 104.6(10)
C37 C43 C41 115.3(9)
C44 C43 H43 106.4
C37 C43 H43 106.4
C41 C43 H43 106.4
C43 C44 C45 103.0(10)
C43 C44 H44A 111.2
C45 C44 H44A 111.2
C43 C44 H44B 111.2
C45 C44 H44B 111.2
H44A C44 H44B 109.1
C46 C45 C44 108.1(9)
C46 C45 H45A 110.1
C44 C45 H45A 110.1
C46 C45 H45B 110.1
C44 C45 H45B 110.1
H45A C45 H45B 108.4
C45 C46 C47 112.5(9)
C45 C46 C41 102.1(9)
C47 C46 C41 118.9(9)
C45 C46 H46 107.6
C47 C46 H46 107.6
C41 C46 H46 107.6
C48 C47 C49 110.8(10)
C48 C47 C46 112.4(9)
C49 C47 C46 109.3(9)
C48 C47 H47 108.1
C49 C47 H47 108.1
C46 C47 H47 108.1
C47 C48 H48A 109.5
C47 C48 H48B 109.5
H48A C48 H48B 109.5
C47 C48 H48C 109.5
H48A C48 H48C 109.5
H48B C48 H48C 109.5
C50 C49 C47 114.7(9)
C50 C49 H49A 108.6
C47 C49 H49A 108.6
C50 C49 H49B 108.6
C47 C49 H49B 108.6
H49A C49 H49B 107.6
C49 C50 C51 112.2(10)
C49 C50 H50A 109.2
C51 C50 H50A 109.2
C49 C50 H50B 109.2
C51 C50 H50B 109.2
H50A C50 H50B 107.9
C52 C51 C50 114.5(11)
C52 C51 H51A 108.6
C50 C51 H51A 108.6
C52 C51 H51B 108.6
C50 C51 H51B 108.6
H51A C51 H51B 107.6
C53 C52 C51 111.2(10)
C53 C52 C54 110.4(11)
C51 C52 C54 107.1(11)
C53 C52 H52 109.4
C51 C52 H52 109.4
C54 C52 H52 109.4
C52 C53 H53A 109.5
C52 C53 H53B 109.5
H53A C53 H53B 109.5
C52 C53 H53C 109.5
H53A C53 H53C 109.5
H53B C53 H53C 109.5
C52 C54 H54A 109.5
C52 C54 H54B 109.5
H54A C54 H54B 109.5
C52 C54 H54C 109.5
H54A C54 H54C 109.5
H54B C54 H54C 109.5
N6 C55 C56 179.3(14)
C55 C56 H56A 109.5
C55 C56 H56B 109.5
H56A C56 H56B 109.5
C55 C56 H56C 109.5
H56A C56 H56C 109.5
H56B C56 H56C 109.5
N7 C57 C58 130.(2)
N7 C57 H57 115.1
C58 C57 H57 115.1
C57 C58 C59 107.(2)
C57 C58 H58 126.4
C59 C58 H58 126.4
C60 C59 C58 129.(2)
C60 C59 H59 115.6
C58 C59 H59 115.6
C59 C60 C61 116.(2)
C59 C60 H60 121.9
C61 C60 H60 121.9
C60 C61 N7 124.(2)
C60 C61 C62 126.(2)
N7 C61 C62 111.(2)
N8 C62 C61 119.(2)
N8 C62 C63 114.(2)
C61 C62 C63 126.(3)
C64 C63 C62 114.(2)
C64 C63 H63 122.9
C62 C63 H63 122.9
C63 C64 C65 131.(3)
C63 C64 H64 114.7
C65 C64 H64 114.7
C64 C65 C66 111.(2)
C64 C65 H65 124.4
C66 C65 H65 124.4
N8 C66 C65 128.(2)
N8 C66 C67 108.4(18)
C65 C66 C67 124.(2)
N9 C67 C68 123.(2)
N9 C67 C66 114.(2)
C68 C67 C66 123.(2)
C69 C68 C67 118.(3)
C69 C68 H68 121.2
C67 C68 H68 121.2
C68 C69 C70 123.(3)
C68 C69 H69 118.5
C70 C69 H69 118.5
C69 C70 C71 115.(2)
C69 C70 H70 122.4
C71 C70 H70 122.4
N9 C71 C70 129.(2)
N9 C71 H71 115.7
C70 C71 H71 115.7
N10 C72 C73 122.8(12)
N10 C72 H72 118.6
C73 C72 H72 118.6
C75 C73 C72 118.8(12)
C75 C73 C74 121.7(13)
C72 C73 C74 119.5(13)
C73 C74 H74A 109.5
C73 C74 H74B 109.5
H74A C74 H74B 109.5
C73 C74 H74C 109.5
H74A C74 H74C 109.5
H74B C74 H74C 109.5
C73 C75 C76 119.8(12)
C73 C75 H75 120.1
C76 C75 H75 120.1
C75 C76 C77 120.3(11)
C75 C76 H76 119.8
C77 C76 H76 119.8
N10 C77 C76 119.0(10)
N10 C77 C78 116.1(10)
C76 C77 C78 124.9(10)
N11 C78 C79 121.1(11)
N11 C78 C77 114.3(10)
C79 C78 C77 124.5(11)
C78 C79 C80 119.8(11)
C78 C79 H79 120.1
C80 C79 H79 120.1
C81 C80 C79 119.1(11)
C81 C80 H80 120.4
C79 C80 H80 120.4
C82 C81 C80 118.3(11)
C82 C81 C83 122.3(11)
C80 C81 C83 119.4(11)
N11 C82 C81 122.4(12)
N11 C82 H82 118.8
C81 C82 H82 118.8
O3 C83 O4 123.7(11)
O3 C83 C81 125.0(11)
O4 C83 C81 111.2(10)
O4 C84 C85 109.7(9)
O4 C84 C89 108.4(9)
C85 C84 C89 112.0(11)
O4 C84 H84 108.9
C85 C84 H84 108.9
C89 C84 H84 108.9
C84 C85 C86 109.2(10)
C84 C85 H85A 109.8
C86 C85 H85A 109.8
C84 C85 H85B 109.8
C86 C85 H85B 109.8
H85A C85 H85B 108.3
C87 C86 C85 114.1(10)
C87 C86 H86A 108.7
C85 C86 H86A 108.7
C87 C86 H86B 108.7
C85 C86 H86B 108.7
H86A C86 H86B 107.6
C88 C87 C90 108.8(10)
C88 C87 C86 111.1(10)
C90 C87 C86 107.6(9)
C88 C87 C94 111.3(9)
C90 C87 C94 109.4(9)
C86 C87 C94 108.5(9)
C87 C88 H88A 109.5
C87 C88 H88B 109.5
H88A C88 H88B 109.5
C87 C88 H88C 109.5
H88A C88 H88C 109.5
H88B C88 H88C 109.5
C90 C89 C84 109.3(10)
C90 C89 H89A 109.8
C84 C89 H89A 109.8
C90 C89 H89B 109.8
C84 C89 H89B 109.8
H89A C89 H89B 108.3
C91 C90 C89 118.9(12)
C91 C90 C87 123.1(11)
C89 C90 C87 117.9(10)
C90 C91 C92 124.4(12)
C90 C91 H91 117.8
C92 C91 H91 117.8
C93 C92 C91 111.5(10)
C93 C92 H92A 109.3
C91 C92 H92A 109.3
C93 C92 H92B 109.3
C91 C92 H92B 109.3
H92A C92 H92B 108.0
C92 C93 C94 111.0(10)
C92 C93 C99 111.4(9)
C94 C93 C99 109.7(10)
C92 C93 H93 108.2
C94 C93 H93 108.2
C99 C93 H93 108.2
C93 C94 C95 114.5(10)
C93 C94 C87 111.4(10)
C95 C94 C87 110.7(9)
C93 C94 H94 106.6
C95 C94 H94 106.6
C87 C94 H94 106.6
C94 C95 C96 114.6(10)
C94 C95 H95A 108.6
C96 C95 H95A 108.6
C94 C95 H95B 108.6
C96 C95 H95B 108.6
H95A C95 H95B 107.6
C97 C96 C95 110.4(10)
C97 C96 H96A 109.6
C95 C96 H96A 109.6
C97 C96 H96B 109.6
C95 C96 H96B 109.6
H96A C96 H96B 108.1
C96 C97 C98 111.7(10)
C96 C97 C99 107.8(10)
C98 C97 C99 110.5(10)
C96 C97 C102 116.5(10)
C98 C97 C102 108.6(10)
C99 C97 C102 101.2(9)
C97 C98 H98A 109.5
C97 C98 H98B 109.5
H98A C98 H98B 109.5
C97 C98 H98C 109.5
H98A C98 H98C 109.5
H98B C98 H98C 109.5
C100 C99 C93 118.2(10)
C100 C99 C97 104.4(9)
C93 C99 C97 113.7(9)
C100 C99 H99 106.6
C93 C99 H99 106.6
C97 C99 H99 106.6
C99 C100 C101 104.7(10)
C99 C100 H10C 110.8
C101 C100 H10C 110.8
C99 C100 H10D 110.8
C101 C100 H10D 110.8
H10C C100 H10D 108.9
C100 C101 C102 106.3(10)
C100 C101 H10A 110.5
C102 C101 H10A 110.5
C100 C101 H10B 110.5
C102 C101 H10B 110.5
H10A C101 H10B 108.7
C103 C102 C97 119.6(10)
C103 C102 C101 113.5(10)
C97 C102 C101 104.0(9)
C103 C102 H102 106.3
C97 C102 H102 106.3
C101 C102 H102 106.3
C104 C103 C102 114.0(10)
C104 C103 C105 109.9(9)
C102 C103 C105 111.9(9)
C104 C103 H103 106.9
C102 C103 H103 106.9
C105 C103 H103 106.9
C103 C104 H10G 109.5
C103 C104 H10H 109.5
H10G C104 H10H 109.5
C103 C104 H10I 109.5
H10G C104 H10I 109.5
H10H C104 H10I 109.5
C106 C105 C103 115.0(10)
C106 C105 H10E 108.5
C103 C105 H10E 108.5
C106 C105 H10F 108.5
C103 C105 H10F 108.5
H10E C105 H10F 107.5
C105 C106 C107 112.0(10)
C105 C106 H10L 109.2
C107 C106 H10L 109.2
C105 C106 H10M 109.2
C107 C106 H10M 109.2
H10L C106 H10M 107.9
C108 C107 C106 115.0(10)
C108 C107 H10J 108.5
C106 C107 H10J 108.5
C108 C107 H10K 108.5
C106 C107 H10K 108.5
H10J C107 H10K 107.5
C107 C108 C109 114.2(11)
C107 C108 C110 111.9(11)
C109 C108 C110 112.2(10)
C107 C108 H108 105.9
C109 C108 H108 105.9
C110 C108 H108 105.9
C108 C109 H10N 109.5
C108 C109 H10O 109.5
H10N C109 H10O 109.5
C108 C109 H10P 109.5
H10N C109 H10P 109.5
H10O C109 H10P 109.5
C108 C110 H11D 109.5
C108 C110 H11E 109.5
H11D C110 H11E 109.5
C108 C110 H11F 109.5
H11D C110 H11F 109.5
H11E C110 H11F 109.5
N12 C111 C112 177.6(14)
C111 C112 H11A 109.5
C111 C112 H11B 109.5
H11A C112 H11B 109.5
C111 C112 H11C 109.5
H11A C112 H11C 109.5
H11B C112 H11C 109.5
N7A C57A C58A 125.(4)
N7A C57A H57A 117.7
C58A C57A H57A 117.7
C59A C58A C57A 113.(4)
C59A C58A H58A 123.3
C57A C58A H58A 123.3
C60A C59A C58A 125.(6)
C60A C59A H59A 117.7
C58A C59A H59A 117.7
C59A C60A C61A 126.(5)
C59A C60A H60A 117.0
C61A C60A H60A 117.0
N7A C61A C62A 112.(4)
N7A C61A C60A 112.(4)
C62A C61A C60A 136.(3)
N8A C62A C63A 124.(5)
N8A C62A C61A 117.(4)
C63A C62A C61A 119.(4)
C64A C63A C62A 111.(5)
C64A C63A H63A 124.5
C62A C63A H63A 124.5
C63A C64A C65A 131.(6)
C63A C64A H64A 114.5
C65A C64A H64A 114.5
C64A C65A C66A 112.(6)
C64A C65A H65A 123.9
C66A C65A H65A 123.9
N8A C66A C65A 122.(5)
N8A C66A C67A 108.(3)
C65A C66A C67A 130.(4)
N9A C67A C68A 134.(4)
N9A C67A C66A 111.(3)
C68A C67A C66A 115.(4)
C69A C68A C67A 111.(4)
C69A C68A H68A 124.6
C67A C68A H68A 124.6
C68A C69A C70A 126.(4)
C68A C69A H69A 116.9
C70A C69A H69A 116.9
C71A C70A C69A 111.(4)
C71A C70A H70A 124.7
C69A C70A H70A 124.7
N9A C71A C70A 125.(4)
N9A C71A H71A 117.7
C70A C71A H71A 117.7
F23A F19A P4 64.(2)
F19A F23A P4 61.(2)
C1 N1 C5 118.2(10)
C1 N1 Ru1 129.4(8)
C5 N1 Ru1 112.2(7)
C10 N2 C6 123.9(10)
C10 N2 Ru1 118.1(8)
C6 N2 Ru1 117.7(8)
C15 N3 C11 117.3(10)
C15 N3 Ru1 129.7(8)
C11 N3 Ru1 112.6(7)
C16 N4 C21 116.7(10)
C16 N4 Ru1 127.1(8)
C21 N4 Ru1 115.6(7)
C26 N5 C22 119.9(10)
C26 N5 Ru1 124.3(8)
C22 N5 Ru1 115.7(8)
C55 N6 Ru1 164.8(10)
C57 N7 C61 114.2(18)
C57 N7 Ru2 131.8(14)
C61 N7 Ru2 113.5(16)
C66 N8 C62 122.(2)
C66 N8 Ru2 123.6(16)
C62 N8 Ru2 114.3(18)
C71 N9 C67 113.(2)
C72 N10 C77 119.3(11)
C72 N10 Ru2 128.0(9)
C77 N10 Ru2 112.3(8)
C72 N10 Ru2A 125.1(9)
C77 N10 Ru2A 115.4(8)
C82 N11 C78 119.2(10)
C82 N11 Ru2 125.8(8)
C78 N11 Ru2 114.4(8)
C82 N11 Ru2A 120.6(8)
C78 N11 Ru2A 120.1(8)
C111 N12 Ru2A 158.0(13)
C111 N12 Ru2 170.9(12)
C57A N7A C61A 119.(5)
C57A N7A Ru2A 126.(3)
C61A N7A Ru2A 115.(4)
C66A N8A C62A 119.(4)
C66A N8A Ru2A 127.(3)
C62A N8A Ru2A 113.(3)
C71A N9A C67A 113.(3)
C71A N9A Ru2A 129.(3)
C67A N9A Ru2A 117.(3)
C27 O2 C28 116.6(9)
C83 O4 C84 118.8(9)
F2 P1 F4 92.4(8)
F2 P1 F5 90.7(8)
F4 P1 F5 92.2(5)
F2 P1 F1 89.3(8)
F4 P1 F1 178.3(8)
F5 P1 F1 87.9(5)
F2 P1 F3 91.5(7)
F4 P1 F3 86.6(5)
F5 P1 F3 177.5(7)
F1 P1 F3 93.2(5)
F2 P1 F6 175.9(11)
F4 P1 F6 91.2(9)
F5 P1 F6 91.2(8)
F1 P1 F6 87.1(9)
F3 P1 F6 86.7(6)
F12 P2 F11 98.7(12)
F12 P2 F10 89.0(7)
F11 P2 F10 86.6(7)
F12 P2 F8 97.6(12)
F11 P2 F8 162.0(8)
F10 P2 F8 86.1(8)
F12 P2 F9 175.2(11)
F11 P2 F9 84.3(7)
F10 P2 F9 87.4(7)
F8 P2 F9 79.0(7)
F12 P2 F7 89.8(7)
F11 P2 F7 93.6(7)
F10 P2 F7 178.8(6)
F8 P2 F7 94.1(7)
F9 P2 F7 93.9(6)
F18 P3 F13 90.3(5)
F18 P3 F16 89.2(6)
F13 P3 F16 179.5(6)
F18 P3 F14 90.8(5)
F13 P3 F14 89.4(5)
F16 P3 F14 90.6(5)
F18 P3 F15 179.4(6)
F13 P3 F15 89.2(5)
F16 P3 F15 91.3(6)
F14 P3 F15 88.8(5)
F18 P3 F17 89.4(4)
F13 P3 F17 90.0(4)
F16 P3 F17 90.0(5)
F14 P3 F17 179.4(5)
F15 P3 F17 91.0(5)
F24A P4 F20A 85.(2)
F19 P4 F23 85.7(10)
F19 P4 F21 97.0(11)
F23 P4 F21 87.1(9)
F19 P4 F20 111.9(10)
F23 P4 F20 162.4(9)
F21 P4 F20 90.8(9)
F24A P4 F19A 88.(2)
F20A P4 F19A 126.(2)
F19 P4 F24 85.3(9)
F23 P4 F24 92.9(7)
F21 P4 F24 177.7(10)
F20 P4 F24 88.6(7)
F24A P4 F21A 157.(2)
F20A P4 F21A 93.9(19)
F19A P4 F21A 110.(2)
F24A P4 F23A 98.1(18)
F20A P4 F23A 176.6(18)
F19A P4 F23A 54.7(18)
F21A P4 F23A 82.8(15)
F19 P4 F22 166.5(11)
F23 P4 F22 83.0(9)
F21 P4 F22 90.0(11)
F20 P4 F22 79.5(8)
F24 P4 F22 87.7(8)
F24A P4 F22A 68.(2)
F20A P4 F22A 100.(2)
F19A P4 F22A 126.(2)
F21A P4 F22A 89.7(18)
F23A P4 F22A 80.9(16)
N2 Ru1 N6 91.7(4)
N2 Ru1 N5 94.2(4)
N6 Ru1 N5 172.3(4)
N2 Ru1 N4 171.7(4)
N6 Ru1 N4 95.7(3)
N5 Ru1 N4 78.7(4)
N2 Ru1 N3 79.9(4)
N6 Ru1 N3 83.9(3)
N5 Ru1 N3 92.2(3)
N4 Ru1 N3 104.4(4)
N2 Ru1 N1 80.0(4)
N6 Ru1 N1 96.0(4)
N5 Ru1 N1 90.0(4)
N4 Ru1 N1 95.5(4)
N3 Ru1 N1 160.0(3)
N8 Ru2 N11 92.5(6)
N8 Ru2 N10 172.6(6)
N11 Ru2 N10 81.1(4)
N8 Ru2 N7 81.8(8)
N11 Ru2 N7 90.5(6)
N10 Ru2 N7 101.9(6)
N8 Ru2 N12 89.3(6)
N11 Ru2 N12 171.6(5)
N10 Ru2 N12 97.5(4)
N7 Ru2 N12 81.7(6)
N8A Ru2A N12 91.9(9)
N8A Ru2A N7A 83.0(15)
N12 Ru2A N7A 92.7(10)
N8A Ru2A N9A 76.8(12)
N12 Ru2A N9A 89.8(7)
N7A Ru2A N9A 159.7(13)
N8A Ru2A N11 100.0(9)
N12 Ru2A N11 161.6(6)
N7A Ru2A N11 102.7(9)
N9A Ru2A N11 79.4(6)
N8A Ru2A N10 174.0(9)
N12 Ru2A N10 93.9(5)
N7A Ru2A N10 98.6(11)
N9A Ru2A N10 101.3(7)
N11 Ru2A N10 73.9(4)

loop_
_geom_bond_atom_site_label_1
_geom_bond_atom_site_label_2
_geom_bond_distance
C1 N1 1.335(14)
C1 C2 1.374(16)
C1 H1 0.95
C2 C3 1.391(17)
C2 H2 0.95
C3 C4 1.357(17)
C3 H3 0.95
C4 C5 1.364(16)
C4 H4 0.95
C5 N1 1.372(14)
C5 C6 1.467(16)
C6 N2 1.353(15)
C6 C7 1.370(15)
C7 C8 1.412(17)
C7 H7 0.95
C8 C9 1.357(18)
C8 H8 0.95
C9 C10 1.396(16)
C9 H9 0.95
C10 N2 1.349(14)
C10 C11 1.452(16)
C11 C12 1.370(16)
C11 N3 1.377(14)
C12 C13 1.393(17)
C12 H12 0.95
C13 C14 1.385(17)
C13 H13 0.95
C14 C15 1.334(16)
C14 H14 0.95
C15 N3 1.319(14)
C15 H15 0.95
C16 N4 1.356(14)
C16 C17 1.371(15)
C16 H16 0.95
C17 C19 1.381(16)
C17 C18 1.504(16)
C18 H18A 0.98
C18 H18B 0.98
C18 H18C 0.98
C19 C20 1.357(15)
C19 H19 0.95
C20 C21 1.381(14)
C20 H20 0.95
C21 N4 1.358(13)
C21 C22 1.458(15)
C22 N5 1.368(14)
C22 C23 1.393(15)
C23 C24 1.366(16)
C23 H23 0.95
C24 C25 1.387(16)
C24 H24 0.95
C25 C26 1.416(16)
C25 C27 1.472(16)
C26 N5 1.312(15)
C26 H26 0.95
C27 O1 1.242(13)
C27 O2 1.325(13)
C28 O2 1.465(13)
C28 C29 1.497(16)
C28 C33 1.525(16)
C28 H28 1.0
C29 C30 1.536(15)
C29 H29A 0.99
C29 H29B 0.99
C30 C31 1.523(15)
C30 H30A 0.99
C30 H30B 0.99
C31 C34 1.540(15)
C31 C32 1.541(15)
C31 C38 1.574(15)
C32 H32A 0.98
C32 H32B 0.98
C32 H32C 0.98
C33 C34 1.513(15)
C33 H33A 0.99
C33 H33B 0.99
C34 C35 1.308(16)
C35 C36 1.488(16)
C35 H35 0.95
C36 C37 1.506(16)
C36 H36A 0.99
C36 H36B 0.99
C37 C43 1.519(15)
C37 C38 1.520(16)
C37 H37 1.0
C38 C39 1.545(16)
C38 H38 1.0
C39 C40 1.541(15)
C39 H39A 0.99
C39 H39B 0.99
C40 C41 1.529(16)
C40 H40A 0.99
C40 H40B 0.99
C41 C43 1.524(16)
C41 C42 1.540(15)
C41 C46 1.567(16)
C42 H42A 0.98
C42 H42B 0.98
C42 H42C 0.98
C43 C44 1.516(16)
C43 H43 1.0
C44 C45 1.552(16)
C44 H44A 0.99
C44 H44B 0.99
C45 C46 1.545(17)
C45 H45A 0.99
C45 H45B 0.99
C46 C47 1.552(15)
C46 H46 1.0
C47 C48 1.510(16)
C47 C49 1.528(14)
C47 H47 1.0
C48 H48A 0.98
C48 H48B 0.98
C48 H48C 0.98
C49 C50 1.506(16)
C49 H49A 0.99
C49 H49B 0.99
C50 C51 1.548(16)
C50 H50A 0.99
C50 H50B 0.99
C51 C52 1.533(17)
C51 H51A 0.99
C51 H51B 0.99
C52 C53 1.514(17)
C52 C54 1.547(18)
C52 H52 1.0
C53 H53A 0.98
C53 H53B 0.98
C53 H53C 0.98
C54 H54A 0.98
C54 H54B 0.98
C54 H54C 0.98
C55 N6 1.148(15)
C55 C56 1.463(17)
C56 H56A 0.98
C56 H56B 0.98
C56 H56C 0.98
C57 N7 1.29(3)
C57 C58 1.40(3)
C57 H57 0.95
C58 C59 1.48(3)
C58 H58 0.95
C59 C60 1.22(3)
C59 H59 0.95
C60 C61 1.38(3)
C60 H60 0.95
C61 N7 1.40(3)
C61 C62 1.44(3)
C62 N8 1.34(3)
C62 C63 1.52(3)
C63 C64 1.30(4)
C63 H63 0.95
C64 C65 1.31(3)
C64 H64 0.95
C65 C66 1.36(3)
C65 H65 0.95
C66 N8 1.26(3)
C66 C67 1.58(3)
C67 N9 1.34(3)
C67 C68 1.46(3)
C68 C69 1.30(3)
C68 H68 0.95
C69 C70 1.35(3)
C69 H69 0.95
C70 C71 1.37(3)
C70 H70 0.95
C71 N9 1.33(3)
C71 H71 0.95
C72 N10 1.327(15)
C72 C73 1.380(18)
C72 H72 0.95
C73 C75 1.351(17)
C73 C74 1.497(18)
C74 H74A 0.98
C74 H74B 0.98
C74 H74C 0.98
C75 C76 1.367(16)
C75 H75 0.95
C76 C77 1.397(16)
C76 H76 0.95
C77 N10 1.369(14)
C77 C78 1.465(16)
C78 N11 1.348(14)
C78 C79 1.350(15)
C79 C80 1.391(16)
C79 H79 0.95
C80 C81 1.372(17)
C80 H80 0.95
C81 C82 1.368(16)
C81 C83 1.463(17)
C82 N11 1.341(16)
C82 H82 0.95
C83 O3 1.186(13)
C83 O4 1.341(13)
C84 O4 1.437(13)
C84 C85 1.504(17)
C84 C89 1.511(16)
C84 H84 1.0
C85 C86 1.550(16)
C85 H85A 0.99
C85 H85B 0.99
C86 C87 1.546(16)
C86 H86A 0.99
C86 H86B 0.99
C87 C88 1.517(16)
C87 C90 1.521(16)
C87 C94 1.574(14)
C88 H88A 0.98
C88 H88B 0.98
C88 H88C 0.98
C89 C90 1.506(16)
C89 H89A 0.99
C89 H89B 0.99
C90 C91 1.318(17)
C91 C92 1.529(16)
C91 H91 0.95
C92 C93 1.493(16)
C92 H92A 0.99
C92 H92B 0.99
C93 C94 1.505(16)
C93 C99 1.532(15)
C93 H93 1.0
C94 C95 1.530(17)
C94 H94 1.0
C95 C96 1.547(16)
C95 H95A 0.99
C95 H95B 0.99
C96 C97 1.519(17)
C96 H96A 0.99
C96 H96B 0.99
C97 C98 1.533(16)
C97 C99 1.534(15)
C97 C102 1.543(16)
C98 H98A 0.98
C98 H98B 0.98
C98 H98C 0.98
C99 C100 1.518(17)
C99 H99 1.0
C100 C101 1.534(16)
C100 H10C 0.99
C100 H10D 0.99
C101 C102 1.570(17)
C101 H10A 0.99
C101 H10B 0.99
C102 C103 1.518(15)
C102 H102 1.0
C103 C104 1.517(16)
C103 C105 1.539(15)
C103 H103 1.0
C104 H10G 0.98
C104 H10H 0.98
C104 H10I 0.98
C105 C106 1.522(15)
C105 H10E 0.99
C105 H10F 0.99
C106 C107 1.527(17)
C106 H10L 0.99
C106 H10M 0.99
C107 C108 1.502(16)
C107 H10J 0.99
C107 H10K 0.99
C108 C109 1.509(18)
C108 C110 1.518(17)
C108 H108 1.0
C109 H10N 0.98
C109 H10O 0.98
C109 H10P 0.98
C110 H11D 0.98
C110 H11E 0.98
C110 H11F 0.98
C111 N12 1.139(16)
C111 C112 1.430(17)
C112 H11A 0.98
C112 H11B 0.98
C112 H11C 0.98
C57A N7A 1.25(6)
C57A C58A 1.49(5)
C57A H57A 0.95
C58A C59A 1.31(6)
C58A H58A 0.95
C59A C60A 1.01(5)
C59A H59A 0.95
C60A C61A 1.61(6)
C60A H60A 0.95
C61A N7A 1.30(5)
C61A C62A 1.58(6)
C62A N8A 1.35(6)
C62A C63A 1.39(6)
C63A C64A 1.21(6)
C63A H63A 0.95
C64A C65A 1.37(8)
C64A H64A 0.95
C65A C66A 1.41(7)
C65A H65A 0.95
C66A N8A 1.22(5)
C66A C67A 1.70(6)
C67A N9A 1.30(5)
C67A C68A 1.37(6)
C68A C69A 1.21(5)
C68A H68A 0.95
C69A C70A 1.50(6)
C69A H69A 0.95
C70A C71A 1.45(6)
C70A H70A 0.95
C71A N9A 1.25(4)
C71A H71A 0.95
F1 P1 1.551(9)
F2 P1 1.484(11)
F3 P1 1.578(8)
F4 P1 1.530(9)
F5 P1 1.544(9)
F6 P1 1.586(11)
F7 P2 1.635(12)
F8 P2 1.586(13)
F9 P2 1.625(12)
F10 P2 1.585(15)
F11 P2 1.516(10)
F12 P2 1.486(10)
F13 P3 1.583(8)
F14 P3 1.593(8)
F16 P3 1.591(9)
F17 P3 1.609(7)
F18 P3 1.574(9)
F19 P4 1.54(2)
F20 P4 1.616(14)
F21 P4 1.57(2)
F22 P4 1.73(2)
F23 P4 1.567(16)
F24 P4 1.631(13)
F19A F23A 1.52(5)
F19A P4 1.63(5)
F20A P4 1.41(4)
F21A P4 1.64(3)
F22A P4 1.77(4)
F23A P4 1.68(3)
F24A P4 1.38(3)
N1 Ru1 2.083(10)
N2 Ru1 1.970(9)
N3 Ru1 2.057(9)
N4 Ru1 2.051(9)
N5 Ru1 2.036(9)
N6 Ru1 2.029(10)
N7 Ru2 2.031(18)
N8 Ru2 1.936(17)
N10 Ru2 2.020(10)
N10 Ru2A 2.221(11)
N11 Ru2 2.011(10)
N11 Ru2A 2.138(11)
N12 Ru2A 2.009(12)
N12 Ru2 2.093(11)
N7A Ru2A 2.06(5)
N8A Ru2A 1.97(4)
N9A Ru2A 2.10(3)
P3 F15 1.607(9)

loop_
_platon_squeeze_void_nr
_platon_squeeze_void_average_x
_platon_squeeze_void_average_y
_platon_squeeze_void_average_z
_platon_squeeze_void_volume
_platon_squeeze_void_count_electrons
_platon_squeeze_void_content
1 -0.138 0.322 0.433 75 17 ' '
2 0.589 0.010 0.095 49 16 ' '
3 0.583 0.900 0.825 7 1 ' '
